data_1558671
loop_
_publ_author_name
'Hill, David R.'
'Abrahamson, Michael J.'
'Lukin, Kirill A.'
'Towne, Timothy B.'
'Engstrom, Kenneth M.'
'Reddy, Rajarathnam E.'
'Kielbus, Angelica B.'
'Pelc, Matthew J.'
'Mei, Jianzhang'
'Nere, Nandkishor K.'
'Chen, Shuang'
'Henry, Rodger'
'Chemburkar, Sanjay'
'Ding, Chen'
'Zhang, Hongqiang'
'Cink, Russell D.'

_publ_section_title
;
 Development of a Large-Scale Route to Glecaprevir: Synthesis of the Side
 Chain and Final Assembly
;
_journal_name_full 'Organic Process Research &amp; Development'
_journal_paper_doi 10.1021/acs.oprd.0c00245
_journal_year 2020
_chemical_absolute_configuration ad
_chemical_formula_sum 'C20 H33 F2 N O4'
_chemical_formula_weight 389.47
_space_group_crystal_system triclinic
_space_group_IT_number 1
_space_group_name_Hall 'P 1'
_space_group_name_H-M_alt 'P 1'
_atom_sites_solution_hydrogens geom
_audit_creation_method SHELXL-2013
_cell_angle_alpha 94.680(3)
_cell_angle_beta 91.031(3)
_cell_angle_gamma 97.524(4)
_cell_formula_units_Z 2
_cell_length_a 9.4358(6)
_cell_length_b 10.0861(6)
_cell_length_c 11.3101(7)
_cell_measurement_reflns_used 4725
_cell_measurement_temperature 100(2)
_cell_measurement_theta_max 63.6785
_cell_measurement_theta_min 3.923
_cell_volume 1063.11(11)
_computing_cell_refinement 'Apex2 v2.4-3 (Bruker, 2012)'
_computing_data_collection 'Apex2 v2.4-3 (Bruker, 2012)'
_computing_data_reduction 'Apex2 v2.4-3 (Bruker, 2012)'
_computing_molecular_graphics 'ORTEP-3 for Windows v2.01'
_computing_publication_material 'SHELXL-97 (Sheldrick, 2008)'
_computing_structure_refinement 'SHELXL-97 (Sheldrick, 2008)'
_computing_structure_solution 'SHELXS-97 (Sheldrick, 2008)'
_diffrn_ambient_temperature 100(2)
_diffrn_measured_fraction_theta_full 0.890
_diffrn_measured_fraction_theta_max 0.954
_diffrn_measurement_device_type CCD
_diffrn_measurement_method 'omega-phi scan'
_diffrn_radiation_type CuK\a
_diffrn_radiation_wavelength 1.54178
_diffrn_reflns_av_R_equivalents 0.1311
_diffrn_reflns_av_unetI/netI 0.1231
_diffrn_reflns_Laue_measured_fraction_full 0.890
_diffrn_reflns_Laue_measured_fraction_max 0.954
_diffrn_reflns_limit_h_max 10
_diffrn_reflns_limit_h_min -9
_diffrn_reflns_limit_k_max 11
_diffrn_reflns_limit_k_min -11
_diffrn_reflns_limit_l_max 13
_diffrn_reflns_limit_l_min -13
_diffrn_reflns_number 20082
_diffrn_reflns_point_group_measured_fraction_full 0.832
_diffrn_reflns_point_group_measured_fraction_max 0.892
_diffrn_reflns_theta_full 67.679
_diffrn_reflns_theta_max 64.832
_diffrn_reflns_theta_min 3.923
_diffrn_source 'sealed tube'
_exptl_absorpt_coefficient_mu 0.791
_exptl_absorpt_correction_T_max 0.7526
_exptl_absorpt_correction_T_min 0.6293
_exptl_absorpt_correction_type multi-scan
_exptl_crystal_colour colourless
_exptl_crystal_density_diffrn 1.217
_exptl_crystal_density_meas ?
_exptl_crystal_description fragment
_exptl_crystal_F_000 420
_exptl_crystal_size_max 0.3
_exptl_crystal_size_mid 0.3
_exptl_crystal_size_min 0.3
_refine_diff_density_max 0.413
_refine_diff_density_min -0.454
_refine_diff_density_rms 0.091
_refine_ls_abs_structure_details
;
 Flack x determined using 1620 quotients [(I+)-(I-)]/[(I+)+(I-)]
 (Parsons and Flack (2004), Acta Cryst. A60, s61).
;
_refine_ls_abs_structure_Flack -0.09(12)
_refine_ls_extinction_method none
_refine_ls_goodness_of_fit_ref 1.150
_refine_ls_hydrogen_treatment constr
_refine_ls_matrix_type full
_refine_ls_number_parameters 489
_refine_ls_number_reflns 6411
_refine_ls_number_restraints 3
_refine_ls_restrained_S_all 1.149
_refine_ls_R_factor_all 0.1154
_refine_ls_R_factor_gt 0.0723
_refine_ls_shift/su_max 0.030
_refine_ls_shift/su_mean 0.005
_refine_ls_structure_factor_coef Fsqd
_refine_ls_weighting_details
;
 w=1/[\s^2^(Fo^2^)+(0.0831P)^2^+0.6247P]
 where P=(Fo^2^+2Fc^2^)/3
;
_refine_ls_weighting_scheme calc
_refine_ls_wR_factor_gt 0.1777
_refine_ls_wR_factor_ref 0.2225
_reflns_Friedel_coverage 0.869
_reflns_Friedel_fraction_full 0.774
_reflns_Friedel_fraction_max 0.829
_reflns_number_gt 4665
_reflns_number_total 6411
_reflns_threshold_expression 'I > 2\s(I)'
_cod_data_source_file op0c00245_si_004.cif
_cod_data_source_block Compound19d
_cod_depositor_comments
;
The following automatic conversions were performed:

data item '_exptl_crystal_density_meas' value 'none' was changed to
'?' -- the value is perceived as not measured.

Automatic conversion script
Id: cif_fix_values 7556 2019-12-06 15:28:31Z antanas 
;
_cod_database_code 1558671
_shelx_space_group_comment
;
The symmetry employed for this shelxl refinement is uniquely defined
by the following loop, which should always be used as a source of
symmetry information in preference to the above space-group names.
They are only intended as comments.
;
_shelxl_version_number 2013-2

loop_
_space_group_symop_operation_xyz
'x, y, z'

loop_
_atom_site_label
_atom_site_type_symbol
_atom_site_fract_x
_atom_site_fract_y
_atom_site_fract_z
_atom_site_U_iso_or_equiv
_atom_site_adp_type
_atom_site_occupancy
_atom_site_site_symmetry_order
_atom_site_calc_flag
_atom_site_refinement_flags_posn
_atom_site_refinement_flags_adp
_atom_site_refinement_flags_occupancy
_atom_site_disorder_assembly
_atom_site_disorder_group
F1 F 0.2628(5) -0.1104(5) 0.4802(4) 0.0525(14) Uani 1 1 d . . . . .
F2 F 0.4573(5) -0.0268(5) 0.3979(5) 0.0547(14) Uani 1 1 d . . . . .
O1 O 0.2164(6) 0.2118(6) 0.2518(5) 0.0415(14) Uani 1 1 d . . . . .
O2 O 0.4440(6) 0.3055(6) 0.2713(5) 0.0436(14) Uani 1 1 d . . . . .
O3 O 0.4900(9) 0.3708(7) 0.5956(7) 0.085(3) Uani 1 1 d . . . . .
O4 O 0.3629(6) 0.4870(5) 0.4827(5) 0.0375(13) Uani 1 1 d . . . . .
C25 C 0.3201(9) -0.0020(8) 0.4232(8) 0.040(2) Uani 1 1 d . . . . .
H25 H 0.2653 0.0036 0.3498 0.048 Uiso 1 1 calc R U . . .
C26 C 0.3243(9) 0.1226(8) 0.5006(8) 0.040(2) Uani 1 1 d . . . . .
H26 H 0.3784 0.1265 0.5758 0.048 Uiso 1 1 calc R U . . .
C27 C 0.1921(9) 0.1926(8) 0.5039(7) 0.0378(19) Uani 1 1 d . . . . .
H27A H 0.1111 0.1534 0.4529 0.045 Uiso 1 1 calc R U . . .
H27B H 0.1672 0.2343 0.5797 0.045 Uiso 1 1 calc R U . . .
C28 C 0.3236(8) 0.2560(8) 0.4456(7) 0.0338(18) Uani 1 1 d . . . . .
C29 C 0.3301(8) 0.2577(8) 0.3129(7) 0.0338(18) Uani 1 1 d . . . . .
C30 C 0.4051(10) 0.3746(9) 0.5168(8) 0.046(2) Uani 1 1 d . . . . .
C31 C 0.4204(9) 0.6129(9) 0.5546(8) 0.044(2) Uani 1 1 d . . . . .
H31A H 0.5167 0.6067 0.5830 0.053 Uiso 1 1 calc R U . . .
H31B H 0.4244 0.6879 0.5057 0.053 Uiso 1 1 calc R U . . .
C32 C 0.3281(12) 0.6362(11) 0.6573(9) 0.061(3) Uani 1 1 d . . . . .
H32A H 0.2330 0.6431 0.6291 0.092 Uiso 1 1 calc R U . . .
H32B H 0.3662 0.7180 0.7029 0.092 Uiso 1 1 calc R U . . .
H32C H 0.3255 0.5626 0.7063 0.092 Uiso 1 1 calc R U . . .
F3 F 1.0386(6) 0.7274(5) 0.9418(5) 0.0634(15) Uani 1 1 d . . . . .
F4 F 0.8758(6) 0.8171(5) 0.8499(5) 0.0601(15) Uani 1 1 d . . . . .
O5 O 0.7559(6) 0.4706(6) 1.0439(5) 0.0396(14) Uani 1 1 d . . . . .
O6 O 0.9484(6) 0.3630(6) 1.0168(5) 0.0413(14) Uani 1 1 d . . . . .
O7 O 1.0215(9) 0.3568(7) 0.7222(7) 0.080(2) Uani 1 1 d . . . . .
O8 O 0.8263(6) 0.2244(6) 0.7692(6) 0.0498(16) Uani 1 1 d . . . . .
C33 C 0.8989(9) 0.7044(9) 0.9030(8) 0.044(2) Uani 1 1 d . . . . .
H33 H 0.8349 0.6899 0.9694 0.053 Uiso 1 1 calc R U . . .
C34 C 0.8769(9) 0.5885(8) 0.8121(8) 0.042(2) Uani 1 1 d . . . . .
H34 H 0.9313 0.5991 0.7397 0.051 Uiso 1 1 calc R U . . .
C35 C 0.7292(9) 0.5084(9) 0.7953(8) 0.042(2) Uani 1 1 d . . . . .
H35A H 0.6548 0.5345 0.8469 0.051 Uiso 1 1 calc R U . . .
H35B H 0.6968 0.4759 0.7150 0.051 Uiso 1 1 calc R U . . .
C36 C 0.8481(8) 0.4446(8) 0.8499(7) 0.0364(19) Uani 1 1 d . . . . .
C37 C 0.8504(8) 0.4259(8) 0.9810(7) 0.0319(18) Uani 1 1 d . . . . .
C38 C 0.9083(10) 0.3409(10) 0.7727(8) 0.045(2) Uani 1 1 d . . . . .
C39 C 0.8657(11) 0.1106(11) 0.6934(10) 0.060(3) Uani 1 1 d . . . . .
H39A H 0.9112 0.1424 0.6229 0.072 Uiso 1 1 calc R U . . .
H39B H 0.9329 0.0655 0.7360 0.072 Uiso 1 1 calc R U . . .
C40 C 0.7381(11) 0.0179(12) 0.6600(10) 0.069(3) Uani 1 1 d . . . . .
H40A H 0.6962 -0.0167 0.7298 0.103 Uiso 1 1 calc R U . . .
H40B H 0.7628 -0.0549 0.6077 0.103 Uiso 1 1 calc R U . . .
H40C H 0.6707 0.0639 0.6202 0.103 Uiso 1 1 calc R U . . .
N1 N 0.7354(7) 0.3339(7) 0.2477(5) 0.0341(15) Uani 1 1 d . . . . .
H1A H 0.6340 0.3103 0.2598 0.041 Uiso 1 1 calc R U . . .
H1B H 0.7448 0.3804 0.1760 0.041 Uiso 1 1 calc R U . . .
C1 C 0.8007(9) 0.2062(8) 0.2273(7) 0.0341(18) Uani 1 1 d . . . . .
H1 H 0.8993 0.2280 0.2021 0.041 Uiso 1 1 calc R U . . .
C2 C 0.8024(9) 0.1317(8) 0.3390(7) 0.0366(19) Uani 1 1 d . . . . .
H2C H 0.7058 0.1119 0.3665 0.044 Uiso 1 1 calc R U . . .
H2D H 0.8591 0.1874 0.4012 0.044 Uiso 1 1 calc R U . . .
C3 C 0.8662(10) 0.0011(8) 0.3118(8) 0.041(2) Uani 1 1 d . . . . .
H3A H 0.9649 0.0219 0.2897 0.049 Uiso 1 1 calc R U . . .
H3B H 0.8650 -0.0472 0.3826 0.049 Uiso 1 1 calc R U . . .
C4 C 0.7828(10) -0.0880(8) 0.2114(8) 0.045(2) Uani 1 1 d . . . . .
H4A H 0.8285 -0.1677 0.1937 0.054 Uiso 1 1 calc R U . . .
H4B H 0.6864 -0.1161 0.2362 0.054 Uiso 1 1 calc R U . . .
C5 C 0.7767(10) -0.0128(9) 0.1006(8) 0.045(2) Uani 1 1 d . . . . .
H5A H 0.7190 -0.0693 0.0395 0.054 Uiso 1 1 calc R U . . .
H5B H 0.8724 0.0068 0.0713 0.054 Uiso 1 1 calc R U . . .
C6 C 0.7130(9) 0.1188(8) 0.1256(7) 0.0377(19) Uani 1 1 d . . . . .
H6A H 0.6141 0.0995 0.1480 0.045 Uiso 1 1 calc R U . . .
H6B H 0.7153 0.1669 0.0547 0.045 Uiso 1 1 calc R U . . .
C7 C 0.7969(9) 0.4308(8) 0.3509(7) 0.0346(18) Uani 1 1 d . . . . .
H7 H 0.7773 0.3888 0.4251 0.041 Uiso 1 1 calc R U . . .
C8 C 0.7228(9) 0.5558(8) 0.3512(7) 0.0356(19) Uani 1 1 d . . . . .
H8A H 0.6209 0.5316 0.3604 0.043 Uiso 1 1 calc R U . . .
H8B H 0.7368 0.5948 0.2761 0.043 Uiso 1 1 calc R U . . .
C9 C 0.7827(9) 0.6591(9) 0.4527(8) 0.041(2) Uani 1 1 d . . . . .
H9A H 0.7367 0.7393 0.4494 0.049 Uiso 1 1 calc R U . . .
H9B H 0.7611 0.6226 0.5280 0.049 Uiso 1 1 calc R U . . .
C10 C 0.9449(9) 0.6961(9) 0.4449(9) 0.047(2) Uani 1 1 d . . . . .
H10A H 0.9810 0.7560 0.5134 0.056 Uiso 1 1 calc R U . . .
H10B H 0.9663 0.7425 0.3742 0.056 Uiso 1 1 calc R U . . .
C11 C 1.0185(9) 0.5690(9) 0.4405(7) 0.041(2) Uani 1 1 d . . . . .
H11A H 1.1200 0.5931 0.4292 0.050 Uiso 1 1 calc R U . . .
H11B H 1.0073 0.5296 0.5157 0.050 Uiso 1 1 calc R U . . .
C12 C 0.9570(9) 0.4660(9) 0.3409(8) 0.041(2) Uani 1 1 d . . . . .
H12A H 0.9774 0.5017 0.2650 0.049 Uiso 1 1 calc R U . . .
H12B H 1.0024 0.3855 0.3439 0.049 Uiso 1 1 calc R U . . .
N2 N 0.2373(7) 0.3490(6) 1.0458(5) 0.0333(15) Uani 1 1 d . . . . .
H2A H 0.2345 0.2989 1.1156 0.040 Uiso 1 1 calc R U . . .
H2B H 0.1410 0.3680 1.0301 0.040 Uiso 1 1 calc R U . . .
C13 C 0.2789(8) 0.2597(8) 0.9424(7) 0.0347(18) Uani 1 1 d . . . . .
H13 H 0.2703 0.3053 0.8699 0.042 Uiso 1 1 calc R U . . .
C14 C 0.1764(10) 0.1300(9) 0.9310(8) 0.044(2) Uani 1 1 d . . . . .
H14A H 0.0793 0.1495 0.9196 0.053 Uiso 1 1 calc R U . . .
H14B H 0.1808 0.0848 1.0032 0.053 Uiso 1 1 calc R U . . .
C15 C 0.2168(10) 0.0380(9) 0.8244(8) 0.045(2) Uani 1 1 d . . . . .
H15A H 0.1546 -0.0469 0.8204 0.055 Uiso 1 1 calc R U . . .
H15B H 0.2023 0.0796 0.7515 0.055 Uiso 1 1 calc R U . . .
C16 C 0.3706(10) 0.0127(9) 0.8348(8) 0.049(2) Uani 1 1 d . . . . .
H16A H 0.3945 -0.0389 0.7635 0.058 Uiso 1 1 calc R U . . .
H16B H 0.3815 -0.0402 0.9014 0.058 Uiso 1 1 calc R U . . .
C17 C 0.4738(10) 0.1420(9) 0.8522(8) 0.043(2) Uani 1 1 d . . . . .
H17A H 0.4735 0.1889 0.7807 0.051 Uiso 1 1 calc R U . . .
H17B H 0.5699 0.1208 0.8656 0.051 Uiso 1 1 calc R U . . .
C18 C 0.4335(9) 0.2337(8) 0.9575(8) 0.0386(19) Uani 1 1 d . . . . .
H18A H 0.4451 0.1918 1.0306 0.046 Uiso 1 1 calc R U . . .
H18B H 0.4965 0.3182 0.9624 0.046 Uiso 1 1 calc R U . . .
C19 C 0.3316(9) 0.4813(8) 1.0756(7) 0.0374(19) Uani 1 1 d . . . . .
H19 H 0.4245 0.4629 1.1056 0.045 Uiso 1 1 calc R U . . .
C20 C 0.2610(9) 0.5583(9) 1.1741(8) 0.043(2) Uani 1 1 d . . . . .
H20A H 0.2493 0.5057 1.2422 0.051 Uiso 1 1 calc R U . . .
H20B H 0.1670 0.5740 1.1469 0.051 Uiso 1 1 calc R U . . .
C21 C 0.3537(10) 0.6938(8) 1.2103(8) 0.041(2) Uani 1 1 d . . . . .
H21A H 0.3056 0.7440 1.2705 0.050 Uiso 1 1 calc R U . . .
H21B H 0.4444 0.6775 1.2443 0.050 Uiso 1 1 calc R U . . .
C22 C 0.3809(10) 0.7759(9) 1.1048(8) 0.043(2) Uani 1 1 d . . . . .
H22A H 0.4442 0.8578 1.1288 0.052 Uiso 1 1 calc R U . . .
H22B H 0.2914 0.8004 1.0758 0.052 Uiso 1 1 calc R U . . .
C23 C 0.4493(9) 0.6946(9) 1.0049(8) 0.044(2) Uani 1 1 d . . . . .
H23A H 0.4624 0.7468 0.9367 0.053 Uiso 1 1 calc R U . . .
H23B H 0.5427 0.6770 1.0319 0.053 Uiso 1 1 calc R U . . .
C24 C 0.3557(9) 0.5611(8) 0.9681(7) 0.0372(19) Uani 1 1 d . . . . .
H24A H 0.2645 0.5781 0.9356 0.045 Uiso 1 1 calc R U . . .
H24B H 0.4023 0.5104 0.9073 0.045 Uiso 1 1 calc R U . . .

loop_
_atom_site_aniso_label
_atom_site_aniso_U_11
_atom_site_aniso_U_22
_atom_site_aniso_U_33
_atom_site_aniso_U_23
_atom_site_aniso_U_13
_atom_site_aniso_U_12
F1 0.058(3) 0.042(3) 0.058(3) 0.011(3) 0.006(3) 0.001(2)
F2 0.047(3) 0.051(3) 0.065(4) -0.006(3) 0.009(3) 0.008(2)
O1 0.037(3) 0.051(4) 0.037(3) 0.011(3) -0.004(2) 0.002(3)
O2 0.037(4) 0.047(3) 0.049(4) 0.014(3) 0.005(3) 0.005(3)
O3 0.112(7) 0.045(4) 0.095(6) 0.001(4) -0.076(5) 0.010(4)
O4 0.039(3) 0.038(3) 0.036(3) 0.005(2) -0.005(2) 0.010(2)
C25 0.037(5) 0.030(4) 0.052(6) 0.003(4) 0.003(4) 0.000(4)
C26 0.036(5) 0.043(5) 0.045(5) 0.018(4) 0.000(4) 0.010(4)
C27 0.041(5) 0.044(5) 0.028(4) 0.005(4) 0.003(3) 0.002(4)
C28 0.035(5) 0.034(4) 0.032(5) 0.006(3) -0.005(3) 0.002(3)
C29 0.029(5) 0.040(5) 0.033(5) 0.007(4) -0.002(4) 0.006(4)
C30 0.046(6) 0.051(6) 0.040(5) 0.008(4) -0.010(4) 0.005(4)
C31 0.033(5) 0.041(5) 0.058(6) 0.007(4) 0.000(4) -0.001(4)
C32 0.071(7) 0.059(6) 0.050(6) 0.000(5) -0.004(5) -0.006(5)
F3 0.047(4) 0.056(3) 0.084(4) 0.002(3) -0.015(3) 0.000(3)
F4 0.067(4) 0.050(3) 0.069(4) 0.018(3) 0.001(3) 0.016(3)
O5 0.036(3) 0.047(3) 0.037(3) 0.008(3) 0.001(2) 0.008(3)
O6 0.033(3) 0.056(4) 0.037(3) 0.009(3) -0.003(2) 0.011(3)
O7 0.088(6) 0.061(4) 0.091(6) 0.003(4) 0.047(5) 0.010(4)
O8 0.042(4) 0.053(4) 0.051(4) -0.008(3) 0.010(3) 0.001(3)
C33 0.036(5) 0.049(5) 0.048(6) 0.014(4) -0.006(4) 0.006(4)
C34 0.045(6) 0.047(5) 0.040(5) 0.018(4) 0.012(4) 0.013(4)
C35 0.041(5) 0.048(5) 0.040(5) 0.010(4) -0.002(4) 0.011(4)
C36 0.029(5) 0.042(5) 0.039(5) 0.012(4) -0.002(3) 0.004(4)
C37 0.035(5) 0.036(4) 0.026(4) 0.006(3) -0.001(3) 0.004(4)
C38 0.041(6) 0.062(6) 0.035(5) 0.016(4) 0.006(4) 0.004(5)
C39 0.049(6) 0.067(7) 0.060(7) -0.024(5) -0.004(5) 0.014(5)
C40 0.045(6) 0.084(8) 0.070(8) -0.021(6) 0.007(5) 0.000(6)
N1 0.034(4) 0.045(4) 0.025(4) 0.008(3) 0.001(3) 0.009(3)
C1 0.032(5) 0.035(4) 0.037(5) 0.004(4) -0.004(3) 0.008(3)
C2 0.035(5) 0.040(5) 0.037(5) 0.012(4) -0.007(3) 0.008(4)
C3 0.039(5) 0.039(5) 0.042(5) 0.000(4) -0.013(4) 0.004(4)
C4 0.048(6) 0.040(5) 0.047(5) 0.009(4) -0.009(4) 0.006(4)
C5 0.039(5) 0.045(5) 0.053(6) 0.004(4) -0.007(4) 0.010(4)
C6 0.039(5) 0.040(5) 0.035(5) 0.004(4) -0.005(3) 0.009(4)
C7 0.037(5) 0.038(4) 0.029(4) 0.006(4) -0.003(3) 0.007(3)
C8 0.030(5) 0.044(5) 0.034(5) 0.008(4) -0.001(3) 0.006(4)
C9 0.044(5) 0.040(5) 0.039(5) -0.004(4) -0.001(4) 0.005(4)
C10 0.035(5) 0.047(5) 0.058(6) 0.002(5) -0.003(4) 0.002(4)
C11 0.034(5) 0.052(5) 0.037(5) 0.003(4) -0.004(4) 0.006(4)
C12 0.033(5) 0.048(5) 0.041(5) 0.007(4) -0.001(4) 0.004(4)
N2 0.026(4) 0.045(4) 0.029(4) 0.008(3) -0.003(3) 0.005(3)
C13 0.026(5) 0.043(5) 0.035(5) 0.002(4) -0.001(3) 0.006(3)
C14 0.036(5) 0.050(5) 0.046(5) 0.011(4) -0.001(4) 0.000(4)
C15 0.047(6) 0.046(5) 0.042(5) 0.004(4) 0.003(4) 0.002(4)
C16 0.053(6) 0.050(5) 0.047(6) 0.007(5) 0.002(4) 0.018(5)
C17 0.042(5) 0.049(5) 0.038(5) 0.002(4) -0.005(4) 0.013(4)
C18 0.029(5) 0.045(5) 0.042(5) -0.001(4) -0.009(3) 0.010(4)
C19 0.033(5) 0.040(5) 0.041(5) 0.013(4) 0.003(3) 0.004(4)
C20 0.041(5) 0.051(5) 0.040(5) 0.014(4) 0.004(4) 0.013(4)
C21 0.052(6) 0.033(5) 0.037(5) -0.001(4) -0.005(4) 0.001(4)
C22 0.043(5) 0.043(5) 0.044(5) 0.005(4) 0.000(4) 0.007(4)
C23 0.040(5) 0.048(5) 0.044(5) 0.011(4) 0.005(4) 0.000(4)
C24 0.039(5) 0.042(5) 0.033(5) 0.007(4) 0.003(3) 0.011(4)

loop_
_atom_type_symbol
_atom_type_description
_atom_type_scat_dispersion_real
_atom_type_scat_dispersion_imag
_atom_type_scat_source
C C 0.0181 0.0091 'International Tables Vol C Tables 4.2.6.8 and 6.1.1.4'
H H 0.0000 0.0000 'International Tables Vol C Tables 4.2.6.8 and 6.1.1.4'
N N 0.0311 0.0180 'International Tables Vol C Tables 4.2.6.8 and 6.1.1.4'
O O 0.0492 0.0322 'International Tables Vol C Tables 4.2.6.8 and 6.1.1.4'
F F 0.0727 0.0534 'International Tables Vol C Tables 4.2.6.8 and 6.1.1.4'

loop_
_geom_angle_atom_site_label_1
_geom_angle_atom_site_label_2
_geom_angle_atom_site_label_3
_geom_angle
_geom_angle_site_symmetry_1
_geom_angle_site_symmetry_3
_geom_angle_publ_flag
C30 O4 C31 116.1(6) . . ?
F1 C25 F2 104.5(6) . . ?
F1 C25 C26 110.9(7) . . ?
F2 C25 C26 110.1(7) . . ?
F1 C25 H25 110.4 . . ?
F2 C25 H25 110.4 . . ?
C26 C25 H25 110.4 . . ?
C25 C26 C27 117.9(7) . . ?
C25 C26 C28 119.7(7) . . ?
C27 C26 C28 59.5(5) . . ?
C25 C26 H26 116.0 . . ?
C27 C26 H26 116.0 . . ?
C28 C26 H26 116.0 . . ?
C28 C27 C26 60.8(5) . . ?
C28 C27 H27A 117.7 . . ?
C26 C27 H27A 117.7 . . ?
C28 C27 H27B 117.7 . . ?
C26 C27 H27B 117.7 . . ?
H27A C27 H27B 114.8 . . ?
C30 C28 C27 114.7(7) . . ?
C30 C28 C29 115.9(7) . . ?
C27 C28 C29 121.4(7) . . ?
C30 C28 C26 114.5(7) . . ?
C27 C28 C26 59.7(5) . . ?
C29 C28 C26 118.9(7) . . ?
O2 C29 O1 124.9(7) . . ?
O2 C29 C28 117.6(7) . . ?
O1 C29 C28 117.4(7) . . ?
O3 C30 O4 124.4(8) . . ?
O3 C30 C28 126.2(8) . . ?
O4 C30 C28 109.3(7) . . ?
C32 C31 O4 110.3(7) . . ?
C32 C31 H31A 109.6 . . ?
O4 C31 H31A 109.6 . . ?
C32 C31 H31B 109.6 . . ?
O4 C31 H31B 109.6 . . ?
H31A C31 H31B 108.1 . . ?
C31 C32 H32A 109.5 . . ?
C31 C32 H32B 109.5 . . ?
H32A C32 H32B 109.5 . . ?
C31 C32 H32C 109.5 . . ?
H32A C32 H32C 109.5 . . ?
H32B C32 H32C 109.5 . . ?
C38 O8 C39 119.1(7) . . ?
F4 C33 F3 105.2(7) . . ?
F4 C33 C34 108.2(6) . . ?
F3 C33 C34 110.2(7) . . ?
F4 C33 H33 111.0 . . ?
F3 C33 H33 111.0 . . ?
C34 C33 H33 111.0 . . ?
C33 C34 C35 118.7(7) . . ?
C33 C34 C36 120.2(7) . . ?
C35 C34 C36 59.3(5) . . ?
C33 C34 H34 115.7 . . ?
C35 C34 H34 115.7 . . ?
C36 C34 H34 115.7 . . ?
C36 C35 C34 61.1(5) . . ?
C36 C35 H35A 117.7 . . ?
C34 C35 H35A 117.7 . . ?
C36 C35 H35B 117.7 . . ?
C34 C35 H35B 117.7 . . ?
H35A C35 H35B 114.8 . . ?
C38 C36 C35 116.2(8) . . ?
C38 C36 C37 115.6(7) . . ?
C35 C36 C37 120.3(7) . . ?
C38 C36 C34 115.6(7) . . ?
C35 C36 C34 59.7(5) . . ?
C37 C36 C34 118.0(7) . . ?
O5 C37 O6 126.0(7) . . ?
O5 C37 C36 118.5(7) . . ?
O6 C37 C36 115.5(6) . . ?
O7 C38 O8 123.0(9) . . ?
O7 C38 C36 125.8(9) . . ?
O8 C38 C36 111.2(7) . . ?
C40 C39 O8 109.2(8) . . ?
C40 C39 H39A 109.8 . . ?
O8 C39 H39A 109.8 . . ?
C40 C39 H39B 109.8 . . ?
O8 C39 H39B 109.8 . . ?
H39A C39 H39B 108.3 . . ?
C39 C40 H40A 109.5 . . ?
C39 C40 H40B 109.5 . . ?
H40A C40 H40B 109.5 . . ?
C39 C40 H40C 109.5 . . ?
H40A C40 H40C 109.5 . . ?
H40B C40 H40C 109.5 . . ?
C1 N1 C7 116.7(6) . . ?
C1 N1 H1A 108.1 . . ?
C7 N1 H1A 108.1 . . ?
C1 N1 H1B 108.1 . . ?
C7 N1 H1B 108.1 . . ?
H1A N1 H1B 107.3 . . ?
N1 C1 C2 111.9(6) . . ?
N1 C1 C6 107.3(6) . . ?
C2 C1 C6 111.0(7) . . ?
N1 C1 H1 108.8 . . ?
C2 C1 H1 108.8 . . ?
C6 C1 H1 108.8 . . ?
C1 C2 C3 109.5(7) . . ?
C1 C2 H2C 109.8 . . ?
C3 C2 H2C 109.8 . . ?
C1 C2 H2D 109.8 . . ?
C3 C2 H2D 109.8 . . ?
H2C C2 H2D 108.2 . . ?
C4 C3 C2 111.5(7) . . ?
C4 C3 H3A 109.3 . . ?
C2 C3 H3A 109.3 . . ?
C4 C3 H3B 109.3 . . ?
C2 C3 H3B 109.3 . . ?
H3A C3 H3B 108.0 . . ?
C5 C4 C3 110.6(7) . . ?
C5 C4 H4A 109.5 . . ?
C3 C4 H4A 109.5 . . ?
C5 C4 H4B 109.5 . . ?
C3 C4 H4B 109.5 . . ?
H4A C4 H4B 108.1 . . ?
C4 C5 C6 111.7(7) . . ?
C4 C5 H5A 109.3 . . ?
C6 C5 H5A 109.3 . . ?
C4 C5 H5B 109.3 . . ?
C6 C5 H5B 109.3 . . ?
H5A C5 H5B 107.9 . . ?
C5 C6 C1 109.3(6) . . ?
C5 C6 H6A 109.8 . . ?
C1 C6 H6A 109.8 . . ?
C5 C6 H6B 109.8 . . ?
C1 C6 H6B 109.8 . . ?
H6A C6 H6B 108.3 . . ?
C8 C7 C12 110.7(7) . . ?
C8 C7 N1 108.2(6) . . ?
C12 C7 N1 110.8(7) . . ?
C8 C7 H7 109.0 . . ?
C12 C7 H7 109.0 . . ?
N1 C7 H7 109.0 . . ?
C7 C8 C9 110.7(6) . . ?
C7 C8 H8A 109.5 . . ?
C9 C8 H8A 109.5 . . ?
C7 C8 H8B 109.5 . . ?
C9 C8 H8B 109.5 . . ?
H8A C8 H8B 108.1 . . ?
C10 C9 C8 111.4(7) . . ?
C10 C9 H9A 109.3 . . ?
C8 C9 H9A 109.3 . . ?
C10 C9 H9B 109.3 . . ?
C8 C9 H9B 109.3 . . ?
H9A C9 H9B 108.0 . . ?
C9 C10 C11 110.0(7) . . ?
C9 C10 H10A 109.7 . . ?
C11 C10 H10A 109.7 . . ?
C9 C10 H10B 109.7 . . ?
C11 C10 H10B 109.7 . . ?
H10A C10 H10B 108.2 . . ?
C12 C11 C10 112.0(7) . . ?
C12 C11 H11A 109.2 . . ?
C10 C11 H11A 109.2 . . ?
C12 C11 H11B 109.2 . . ?
C10 C11 H11B 109.2 . . ?
H11A C11 H11B 107.9 . . ?
C7 C12 C11 111.2(7) . . ?
C7 C12 H12A 109.4 . . ?
C11 C12 H12A 109.4 . . ?
C7 C12 H12B 109.4 . . ?
C11 C12 H12B 109.4 . . ?
H12A C12 H12B 108.0 . . ?
C13 N2 C19 117.2(6) . . ?
C13 N2 H2A 108.0 . . ?
C19 N2 H2A 108.0 . . ?
C13 N2 H2B 108.0 . . ?
C19 N2 H2B 108.0 . . ?
H2A N2 H2B 107.2 . . ?
N2 C13 C14 109.1(6) . . ?
N2 C13 C18 110.7(6) . . ?
C14 C13 C18 111.6(7) . . ?
N2 C13 H13 108.4 . . ?
C14 C13 H13 108.4 . . ?
C18 C13 H13 108.4 . . ?
C13 C14 C15 109.7(7) . . ?
C13 C14 H14A 109.7 . . ?
C15 C14 H14A 109.7 . . ?
C13 C14 H14B 109.7 . . ?
C15 C14 H14B 109.7 . . ?
H14A C14 H14B 108.2 . . ?
C16 C15 C14 111.4(8) . . ?
C16 C15 H15A 109.4 . . ?
C14 C15 H15A 109.4 . . ?
C16 C15 H15B 109.4 . . ?
C14 C15 H15B 109.4 . . ?
H15A C15 H15B 108.0 . . ?
C15 C16 C17 112.4(8) . . ?
C15 C16 H16A 109.1 . . ?
C17 C16 H16A 109.1 . . ?
C15 C16 H16B 109.1 . . ?
C17 C16 H16B 109.1 . . ?
H16A C16 H16B 107.9 . . ?
C16 C17 C18 111.6(8) . . ?
C16 C17 H17A 109.3 . . ?
C18 C17 H17A 109.3 . . ?
C16 C17 H17B 109.3 . . ?
C18 C17 H17B 109.3 . . ?
H17A C17 H17B 108.0 . . ?
C13 C18 C17 110.1(7) . . ?
C13 C18 H18A 109.6 . . ?
C17 C18 H18A 109.6 . . ?
C13 C18 H18B 109.6 . . ?
C17 C18 H18B 109.6 . . ?
H18A C18 H18B 108.2 . . ?
N2 C19 C20 107.4(6) . . ?
N2 C19 C24 112.1(7) . . ?
C20 C19 C24 111.6(6) . . ?
N2 C19 H19 108.6 . . ?
C20 C19 H19 108.6 . . ?
C24 C19 H19 108.6 . . ?
C19 C20 C21 110.0(7) . . ?
C19 C20 H20A 109.7 . . ?
C21 C20 H20A 109.7 . . ?
C19 C20 H20B 109.7 . . ?
C21 C20 H20B 109.7 . . ?
H20A C20 H20B 108.2 . . ?
C22 C21 C20 111.2(7) . . ?
C22 C21 H21A 109.4 . . ?
C20 C21 H21A 109.4 . . ?
C22 C21 H21B 109.4 . . ?
C20 C21 H21B 109.4 . . ?
H21A C21 H21B 108.0 . . ?
C21 C22 C23 110.3(7) . . ?
C21 C22 H22A 109.6 . . ?
C23 C22 H22A 109.6 . . ?
C21 C22 H22B 109.6 . . ?
C23 C22 H22B 109.6 . . ?
H22A C22 H22B 108.1 . . ?
C24 C23 C22 111.3(7) . . ?
C24 C23 H23A 109.4 . . ?
C22 C23 H23A 109.4 . . ?
C24 C23 H23B 109.4 . . ?
C22 C23 H23B 109.4 . . ?
H23A C23 H23B 108.0 . . ?
C19 C24 C23 109.3(7) . . ?
C19 C24 H24A 109.8 . . ?
C23 C24 H24A 109.8 . . ?
C19 C24 H24B 109.8 . . ?
C23 C24 H24B 109.8 . . ?
H24A C24 H24B 108.3 . . ?

loop_
_geom_bond_atom_site_label_1
_geom_bond_atom_site_label_2
_geom_bond_distance
_geom_bond_site_symmetry_2
_geom_bond_publ_flag
F1 C25 1.369(9) . ?
F2 C25 1.381(9) . ?
O1 C29 1.278(9) . ?
O2 C29 1.236(9) . ?
O3 C30 1.194(10) . ?
O4 C30 1.333(10) . ?
O4 C31 1.484(11) . ?
C25 C26 1.468(12) . ?
C25 H25 0.9800 . ?
C26 C27 1.511(11) . ?
C26 C28 1.528(10) . ?
C26 H26 0.9800 . ?
C27 C28 1.508(11) . ?
C27 H27A 0.9700 . ?
C27 H27B 0.9700 . ?
C28 C30 1.500(12) . ?
C28 C29 1.505(11) . ?
C31 C32 1.486(13) . ?
C31 H31A 0.9700 . ?
C31 H31B 0.9700 . ?
C32 H32A 0.9600 . ?
C32 H32B 0.9600 . ?
C32 H32C 0.9600 . ?
F3 C33 1.367(10) . ?
F4 C33 1.368(9) . ?
O5 C37 1.257(9) . ?
O6 C37 1.266(9) . ?
O7 C38 1.219(11) . ?
O8 C38 1.317(11) . ?
O8 C39 1.467(11) . ?
C33 C34 1.484(13) . ?
C33 H33 0.9800 . ?
C34 C35 1.517(13) . ?
C34 C36 1.538(11) . ?
C34 H34 0.9800 . ?
C35 C36 1.510(11) . ?
C35 H35A 0.9700 . ?
C35 H35B 0.9700 . ?
C36 C38 1.485(13) . ?
C36 C37 1.510(11) . ?
C39 C40 1.448(14) . ?
C39 H39A 0.9700 . ?
C39 H39B 0.9700 . ?
C40 H40A 0.9600 . ?
C40 H40B 0.9600 . ?
C40 H40C 0.9600 . ?
N1 C1 1.502(10) . ?
N1 C7 1.514(10) . ?
N1 H1A 0.9700 . ?
N1 H1B 0.9700 . ?
C1 C2 1.522(11) . ?
C1 C6 1.548(11) . ?
C1 H1 0.9800 . ?
C2 C3 1.530(11) . ?
C2 H2C 0.9700 . ?
C2 H2D 0.9700 . ?
C3 C4 1.527(12) . ?
C3 H3A 0.9700 . ?
C3 H3B 0.9700 . ?
C4 C5 1.521(12) . ?
C4 H4A 0.9700 . ?
C4 H4B 0.9700 . ?
C5 C6 1.536(11) . ?
C5 H5A 0.9700 . ?
C5 H5B 0.9700 . ?
C6 H6A 0.9700 . ?
C6 H6B 0.9700 . ?
C7 C8 1.519(11) . ?
C7 C12 1.514(12) . ?
C7 H7 0.9800 . ?
C8 C9 1.532(11) . ?
C8 H8A 0.9700 . ?
C8 H8B 0.9700 . ?
C9 C10 1.534(12) . ?
C9 H9A 0.9700 . ?
C9 H9B 0.9700 . ?
C10 C11 1.534(12) . ?
C10 H10A 0.9700 . ?
C10 H10B 0.9700 . ?
C11 C12 1.521(12) . ?
C11 H11A 0.9700 . ?
C11 H11B 0.9700 . ?
C12 H12A 0.9700 . ?
C12 H12B 0.9700 . ?
N2 C13 1.507(10) . ?
N2 C19 1.513(10) . ?
N2 H2A 0.9700 . ?
N2 H2B 0.9700 . ?
C13 C14 1.517(12) . ?
C13 C18 1.525(11) . ?
C13 H13 0.9800 . ?
C14 C15 1.545(12) . ?
C14 H14A 0.9700 . ?
C14 H14B 0.9700 . ?
C15 C16 1.511(13) . ?
C15 H15A 0.9700 . ?
C15 H15B 0.9700 . ?
C16 C17 1.519(13) . ?
C16 H16A 0.9700 . ?
C16 H16B 0.9700 . ?
C17 C18 1.532(12) . ?
C17 H17A 0.9700 . ?
C17 H17B 0.9700 . ?
C18 H18A 0.9700 . ?
C18 H18B 0.9700 . ?
C19 C20 1.519(12) . ?
C19 C24 1.516(11) . ?
C19 H19 0.9800 . ?
C20 C21 1.544(12) . ?
C20 H20A 0.9700 . ?
C20 H20B 0.9700 . ?
C21 C22 1.514(12) . ?
C21 H21A 0.9700 . ?
C21 H21B 0.9700 . ?
C22 C23 1.542(12) . ?
C22 H22A 0.9700 . ?
C22 H22B 0.9700 . ?
C23 C24 1.533(12) . ?
C23 H23A 0.9700 . ?
C23 H23B 0.9700 . ?
C24 H24A 0.9700 . ?
C24 H24B 0.9700 . ?

loop_
_geom_hbond_atom_site_label_D
_geom_hbond_atom_site_label_H
_geom_hbond_atom_site_label_A
_geom_hbond_distance_DH
_geom_hbond_distance_HA
_geom_hbond_distance_DA
_geom_hbond_angle_DHA
_geom_hbond_site_symmetry_A
C25 H25 O1 0.98 2.54 3.245(10) 128.6 .
C33 H33 O5 0.98 2.46 3.127(10) 124.9 .
N1 H1A O2 0.97 1.79 2.747(9) 166.5 .
N1 H1B O5 0.97 1.81 2.778(8) 177.7 1_554
C1 H1 O6 0.98 2.61 3.205(10) 119.5 1_554
C2 H2C F2 0.97 2.61 3.535(10) 158.6 .
N2 H2A O1 0.97 1.83 2.802(8) 175.1 1_556
N2 H2A O2 0.97 2.61 3.275(9) 125.6 1_556
N2 H2B O6 0.97 1.81 2.763(8) 165.3 1_455
C19 H19 O2 0.98 2.57 3.197(10) 121.6 1_556

loop_
_geom_torsion_atom_site_label_1
_geom_torsion_atom_site_label_2
_geom_torsion_atom_site_label_3
_geom_torsion_atom_site_label_4
_geom_torsion
_geom_torsion_site_symmetry_1
_geom_torsion_site_symmetry_2
_geom_torsion_site_symmetry_3
_geom_torsion_site_symmetry_4
_geom_torsion_publ_flag
F1 C25 C26 C27 -85.8(9) . . . . ?
F2 C25 C26 C27 159.0(7) . . . . ?
F1 C25 C26 C28 -154.7(7) . . . . ?
F2 C25 C26 C28 90.0(9) . . . . ?
C25 C26 C27 C28 -109.8(8) . . . . ?
C26 C27 C28 C30 -105.1(8) . . . . ?
C26 C27 C28 C29 107.4(8) . . . . ?
C25 C26 C28 C30 -147.8(8) . . . . ?
C27 C26 C28 C30 105.4(8) . . . . ?
C25 C26 C28 C27 106.8(9) . . . . ?
C25 C26 C28 C29 -4.7(11) . . . . ?
C27 C26 C28 C29 -111.5(8) . . . . ?
C30 C28 C29 O2 36.4(10) . . . . ?
C27 C28 C29 O2 -176.4(7) . . . . ?
C26 C28 C29 O2 -106.3(9) . . . . ?
C30 C28 C29 O1 -142.3(8) . . . . ?
C27 C28 C29 O1 4.8(11) . . . . ?
C26 C28 C29 O1 75.0(10) . . . . ?
C31 O4 C30 O3 -4.1(14) . . . . ?
C31 O4 C30 C28 172.7(7) . . . . ?
C27 C28 C30 O3 82.1(13) . . . . ?
C29 C28 C30 O3 -128.5(11) . . . . ?
C26 C28 C30 O3 15.7(14) . . . . ?
C27 C28 C30 O4 -94.7(8) . . . . ?
C29 C28 C30 O4 54.7(10) . . . . ?
C26 C28 C30 O4 -161.0(7) . . . . ?
C30 O4 C31 C32 -86.8(10) . . . . ?
F4 C33 C34 C35 -91.4(9) . . . . ?
F3 C33 C34 C35 154.1(7) . . . . ?
F4 C33 C34 C36 -160.6(7) . . . . ?
F3 C33 C34 C36 84.9(9) . . . . ?
C33 C34 C35 C36 -110.0(8) . . . . ?
C34 C35 C36 C38 -105.6(8) . . . . ?
C34 C35 C36 C37 106.7(9) . . . . ?
C33 C34 C36 C38 -145.8(8) . . . . ?
C35 C34 C36 C38 106.7(8) . . . . ?
C33 C34 C36 C35 107.5(8) . . . . ?
C33 C34 C36 C37 -3.0(11) . . . . ?
C35 C34 C36 C37 -110.5(8) . . . . ?
C38 C36 C37 O5 -151.4(8) . . . . ?
C35 C36 C37 O5 -3.6(11) . . . . ?
C34 C36 C37 O5 65.8(10) . . . . ?
C38 C36 C37 O6 27.4(10) . . . . ?
C35 C36 C37 O6 175.2(7) . . . . ?
C34 C36 C37 O6 -115.4(8) . . . . ?
C39 O8 C38 O7 -5.3(14) . . . . ?
C39 O8 C38 C36 177.6(7) . . . . ?
C35 C36 C38 O7 102.7(11) . . . . ?
C37 C36 C38 O7 -108.1(11) . . . . ?
C34 C36 C38 O7 35.6(13) . . . . ?
C35 C36 C38 O8 -80.3(9) . . . . ?
C37 C36 C38 O8 68.9(10) . . . . ?
C34 C36 C38 O8 -147.5(7) . . . . ?
C38 O8 C39 C40 -154.0(9) . . . . ?
C7 N1 C1 C2 53.1(9) . . . . ?
C7 N1 C1 C6 175.1(6) . . . . ?
N1 C1 C2 C3 178.4(7) . . . . ?
C6 C1 C2 C3 58.5(9) . . . . ?
C1 C2 C3 C4 -57.7(9) . . . . ?
C2 C3 C4 C5 56.4(10) . . . . ?
C3 C4 C5 C6 -55.9(10) . . . . ?
C4 C5 C6 C1 56.3(10) . . . . ?
N1 C1 C6 C5 179.5(6) . . . . ?
C2 C1 C6 C5 -57.9(9) . . . . ?
C1 N1 C7 C8 176.6(6) . . . . ?
C1 N1 C7 C12 55.0(9) . . . . ?
C12 C7 C8 C9 -57.3(9) . . . . ?
N1 C7 C8 C9 -178.9(6) . . . . ?
C7 C8 C9 C10 56.8(9) . . . . ?
C8 C9 C10 C11 -54.8(10) . . . . ?
C9 C10 C11 C12 54.4(10) . . . . ?
C8 C7 C12 C11 56.8(9) . . . . ?
N1 C7 C12 C11 177.0(6) . . . . ?
C10 C11 C12 C7 -55.8(9) . . . . ?
C19 N2 C13 C14 177.2(6) . . . . ?
C19 N2 C13 C18 53.9(9) . . . . ?
N2 C13 C14 C15 179.4(6) . . . . ?
C18 C13 C14 C15 -58.0(9) . . . . ?
C13 C14 C15 C16 55.6(9) . . . . ?
C14 C15 C16 C17 -54.1(10) . . . . ?
C15 C16 C17 C18 53.8(10) . . . . ?
N2 C13 C18 C17 179.6(6) . . . . ?
C14 C13 C18 C17 57.8(9) . . . . ?
C16 C17 C18 C13 -54.7(9) . . . . ?
C13 N2 C19 C20 174.8(6) . . . . ?
C13 N2 C19 C24 51.9(9) . . . . ?
N2 C19 C20 C21 178.9(6) . . . . ?
C24 C19 C20 C21 -57.9(9) . . . . ?
C19 C20 C21 C22 56.4(9) . . . . ?
C20 C21 C22 C23 -55.7(10) . . . . ?
C21 C22 C23 C24 56.7(10) . . . . ?
N2 C19 C24 C23 178.9(6) . . . . ?
C20 C19 C24 C23 58.4(9) . . . . ?
C22 C23 C24 C19 -57.4(9) . . . . ?
